data_4338073
loop_
_publ_author_name
'Batke, Sonja'
'Sietzen, Malte'
'Wadepohl, Hubert'
'Ballmann, Joachim'

_publ_section_title
;
 A Tripodal Benzylene-Linked Trisamidophosphine Ligand Scaffold: Synthesis
 and Coordination Chemistry with Group(IV) Metals.
;
_journal_issue 8
_journal_name_full 'Inorganic chemistry'
_journal_page_first 4144
_journal_page_last 4153
_journal_paper_doi 10.1021/ic500163c
_journal_volume 53
_journal_year 2014
_chemical_formula_moiety 'C34 H53 Li2 N3 O P Si3, C16 H36 Li O4'
_chemical_formula_sum 'C50 H89 Li3 N3 O5 P Si3'
_chemical_formula_weight 948.30
_chemical_properties_physical air-sensitive
_space_group_crystal_system triclinic
_space_group_IT_number 2
_space_group_name_Hall '-P 1'
_space_group_name_H-M_alt 'P -1'
_symmetry_cell_setting triclinic
_symmetry_Int_Tables_number 2
_symmetry_space_group_name_Hall '-P 1'
_symmetry_space_group_name_H-M 'P -1'
_atom_sites_solution_hydrogens mixed
_atom_sites_solution_primary iterative
_atom_sites_solution_secondary difmap
_audit_block_code ba_sb8
_audit_creation_date 2013-10-14
_audit_update_record 'Mon Oct 14 09:53:36 CEST 2013'
_cell_angle_alpha 103.949(9)
_cell_angle_beta 92.390(17)
_cell_angle_gamma 95.127(8)
_cell_formula_units_Z 2
_cell_length_a 9.609(8)
_cell_length_b 16.534(12)
_cell_length_c 18.232(15)
_cell_measurement_reflns_used 5343
_cell_measurement_temperature 100(2)
_cell_measurement_theta_max 23.37
_cell_measurement_theta_min 2.35
_cell_volume 2794(4)
_computing_cell_refinement
;
SAINT 8.x (Bruker AXS, 1997-2012). Includes estimated systematic errors
 of the unit cell constants from Monte Carlo simulations.
;
_computing_data_collection 'SMART-5.631 (Bruker AXS, 2003)'
_computing_data_reduction 'SAINT 8.x (Bruker AXS, 1997-2011)'
_computing_molecular_graphics
;
O. V. Dolomanov, L. J. Bourhis, R. J. Gildea, J. A. K. Howard and H. Puschmann,
OLEX2: a complete structure solution, refinement and analysis program.
J. Appl. Cryst. (2009). 42, 339-341.
;
_computing_publication_material 'encif (Wadepohl, 2009-13); encifer 1.4 (CCDC, 2011)'
_computing_structure_refinement 'SHELX-2013 (Sheldrick 2013)'
_computing_structure_solution 'SUPERFLIP (Palatinus, 2007-2009)'
_diffrn_ambient_environment 'perfluoro polyether oil'
_diffrn_ambient_temperature 100(1)
_diffrn_detector 'CCD plate'
_diffrn_detector_area_resol_mean 8.19
_diffrn_detector_type CCD-PXL-KAF2
_diffrn_measured_fraction_theta_full 1.000
_diffrn_measured_fraction_theta_max 0.996
_diffrn_measurement_device 'three-circle diffractometer'
_diffrn_measurement_device_type 'Bruker AXS Smart 1000'
_diffrn_measurement_method '\f- and \w-scans'
_diffrn_measurement_specimen_support 'polyimid foil'
_diffrn_radiation_monochromator graphite
_diffrn_radiation_probe x-ray
_diffrn_radiation_type 'Mo K\a'
_diffrn_radiation_wavelength 0.71073
_diffrn_reflns_av_R_equivalents 0.0862
_diffrn_reflns_av_unetI/netI 0.0830
_diffrn_reflns_Laue_measured_fraction_full 1.000
_diffrn_reflns_Laue_measured_fraction_max 0.996
_diffrn_reflns_limit_h_max 11
_diffrn_reflns_limit_h_min -11
_diffrn_reflns_limit_k_max 20
_diffrn_reflns_limit_k_min -20
_diffrn_reflns_limit_l_max 22
_diffrn_reflns_limit_l_min -22
_diffrn_reflns_number 46874
_diffrn_reflns_point_group_measured_fraction_full 1.000
_diffrn_reflns_point_group_measured_fraction_max 0.996
_diffrn_reflns_theta_full 25.242
_diffrn_reflns_theta_max 25.761
_diffrn_reflns_theta_min 1.153
_diffrn_source 'sealed X-Ray tube (Mo)'
_diffrn_source_type 'fine focus tube'
_diffrn_standards_number 0
_exptl_absorpt_coefficient_mu 0.157
_exptl_absorpt_correction_T_max 0.8620
_exptl_absorpt_correction_T_min 0.7764
_exptl_absorpt_correction_type multi-scan
_exptl_absorpt_process_details
;
multi-scan from symmetry-related measurements (Blessing 1995)
SADABS (Sheldrick & Bruker AXS, 2004-2008)
;
_exptl_crystal_colour colourless
_exptl_crystal_density_diffrn 1.127
_exptl_crystal_description needle
_exptl_crystal_F_000 1032
_exptl_crystal_size_max 0.26
_exptl_crystal_size_mid 0.11
_exptl_crystal_size_min 0.09
_refine_diff_density_max 0.475
_refine_diff_density_min -0.335
_refine_diff_density_rms 0.071
_refine_ls_extinction_method none
_refine_ls_goodness_of_fit_ref 1.068
_refine_ls_hydrogen_treatment mixed
_refine_ls_matrix_type full
_refine_ls_number_parameters 610
_refine_ls_number_reflns 10670
_refine_ls_number_restraints 0
_refine_ls_restrained_S_all 1.068
_refine_ls_R_factor_all 0.1067
_refine_ls_R_factor_gt 0.0562
_refine_ls_shift/su_max 0.000
_refine_ls_shift/su_mean 0.000
_refine_ls_structure_factor_coef Fsqd
_refine_ls_weighting_details 'w=1/[\s^2^(Fo^2^)+(0.0723P)^2^+0.4962P] where P=(Fo^2^+2Fc^2^)/3'
_refine_ls_weighting_scheme calc
_refine_ls_wR_factor_gt 0.1281
_refine_ls_wR_factor_ref 0.1533
_reflns_Friedel_coverage 0.000
_reflns_number_gt 6825
_reflns_number_total 10670
_reflns_threshold_expression 'I > 2\s(I)'
_cod_data_source_file ic500163c_si_001.cif
_cod_data_source_block ba_sb8
_cod_depositor_comments 'Adding full bibliography for 4338072--4338082.cif.'
_cod_database_code 4338073
_audit_block_refno 1874
_audit_block_usercomment sb69
_shelxl_version_number 2013-4
_shelx_space_group_comment
;
The symmetry employed for this shelxl refinement is uniquely defined
by the following loop, which should always be used as a source of
symmetry information in preference to the above space-group names.
They are only intended as comments.
;
_shelx_estimated_absorpt_t_max 0.986
_shelx_estimated_absorpt_t_min 0.960
_olex2_refinement_description
;
1. Fixed Uiso
 At 1.2 times of:
  All C(H) groups, All C(H,H) groups
 At 1.5 times of:
  All C(H,H,H) groups
2.a Secondary CH2 refined with riding coordinates:
 C1(H1A,H1B), C2(H2A,H2B), C3(H3A,H3B), C31(H31A,H31B), C32(H32A,H32B),
 C33(H33A,H33B), C34(H34A,H34B), C35(H35A,H35B), C36(H36A,H36B), C37(H37A,H37B),
  C38(H38A,H38B), C39(H39A,H39B), C40(H40A,H40B), C41(H41A,H41B), C42(H42A,
 H42B), C43(H43A,H43B), C45(H45A,H45B), C47(H47A,H47B), C49(H49A,H49B)
2.b Aromatic/amide H refined with riding coordinates:
 C6(H6), C7(H7), C8(H8), C9(H9), C15(H15), C16(H16), C17(H17), C18(H18),
 C24(H24), C25(H25), C26(H26), C27(H27)
2.c Idealised Me refined as rotating group:
 C10(H10A,H10B,H10C), C11(H11A,H11B,H11C), C12(H12A,H12B,H12C), C20(H20A,H20B,
 H20C), C21(H21A,H21B,H21C), C28(H28A,H28B,H28C), C29(H29A,H29B,H29C), C30(H30A,
 H30B,H30C), C44(H44A,H44B,H44C), C46(H46A,H46B,H46C), C48(H48A,H48B,H48C),
 C50(H50A,H50B,H50C)
;

loop_
_symmetry_equiv_pos_as_xyz
'x, y, z'
'-x, -y, -z'

loop_
_atom_site_label
_atom_site_type_symbol
_atom_site_fract_x
_atom_site_fract_y
_atom_site_fract_z
_atom_site_U_iso_or_equiv
_atom_site_adp_type
_atom_site_occupancy
_atom_site_site_symmetry_order
_atom_site_calc_flag
_atom_site_refinement_flags_posn
_atom_site_refinement_flags_adp
P1 P 0.21758(7) 0.81407(5) 0.25360(4) 0.01724(18) Uani 1 1 d . .
Si1 Si 0.27980(9) 0.98792(5) 0.11257(5) 0.0222(2) Uani 1 1 d . .
Si2 Si 0.61301(8) 0.75186(5) 0.10313(5) 0.0238(2) Uani 1 1 d . .
Si3 Si 0.50900(9) 0.63701(6) 0.37547(5) 0.0273(2) Uani 1 1 d . .
O1 O 0.57150(19) 0.87651(12) 0.30600(12) 0.0251(5) Uani 1 1 d . .
N1 N 0.3321(2) 0.96298(14) 0.19318(13) 0.0189(5) Uani 1 1 d . .
N2 N 0.4654(2) 0.74522(14) 0.15132(13) 0.0188(5) Uani 1 1 d . .
N3 N 0.4117(2) 0.71053(15) 0.35653(13) 0.0209(6) Uani 1 1 d . .
C1 C 0.1077(3) 0.90170(18) 0.27340(17) 0.0211(7) Uani 1 1 d . .
H1A H 0.0539 0.9023 0.2261 0.025 Uiso 1 1 calc R U
H1B H 0.0396 0.8919 0.3104 0.025 Uiso 1 1 calc R U
C2 C 0.1646(3) 0.76115(17) 0.15419(16) 0.0190(6) Uani 1 1 d . .
H2A H 0.0612 0.7526 0.1477 0.023 Uiso 1 1 calc R U
H2B H 0.1979 0.7976 0.1213 0.023 Uiso 1 1 calc R U
C3 C 0.1369(3) 0.74077(18) 0.30502(17) 0.0219(7) Uani 1 1 d . .
H3A H 0.0337 0.7399 0.3006 0.026 Uiso 1 1 calc R U
H3B H 0.1615 0.6835 0.2828 0.026 Uiso 1 1 calc R U
C4 C 0.1890(3) 0.98598(18) 0.30405(16) 0.0187(6) Uani 1 1 d . .
C5 C 0.2976(3) 1.01361(17) 0.26119(16) 0.0169(6) Uani 1 1 d . .
C6 C 0.3684(3) 1.09372(18) 0.29391(17) 0.0220(7) Uani 1 1 d . .
H6 H 0.4408 1.1145 0.2673 0.026 Uiso 1 1 calc R U
C7 C 0.3376(3) 1.14329(19) 0.36265(17) 0.0244(7) Uani 1 1 d . .
H7 H 0.3881 1.1968 0.3822 0.029 Uiso 1 1 calc R U
C8 C 0.2328(3) 1.11477(19) 0.40308(17) 0.0245(7) Uani 1 1 d . .
H8 H 0.2104 1.1484 0.4503 0.029 Uiso 1 1 calc R U
C9 C 0.1617(3) 1.03659(19) 0.37342(17) 0.0219(7) Uani 1 1 d . .
H9 H 0.0913 1.0166 0.4016 0.026 Uiso 1 1 calc R U
C10 C 0.0833(3) 0.9758(2) 0.09687(19) 0.0376(9) Uani 1 1 d . .
H10A H 0.0479 0.9168 0.0901 0.056 Uiso 1 1 calc R U
H10B H 0.0568 0.9942 0.0515 0.056 Uiso 1 1 calc R U
H10C H 0.0429 1.0100 0.1409 0.056 Uiso 1 1 calc R U
C11 C 0.3335(4) 1.0988(2) 0.10797(19) 0.0333(8) Uani 1 1 d . .
H11A H 0.2918 1.1377 0.1484 0.050 Uiso 1 1 calc R U
H11B H 0.3010 1.1066 0.0587 0.050 Uiso 1 1 calc R U
H11C H 0.4358 1.1098 0.1144 0.050 Uiso 1 1 calc R U
C12 C 0.3492(4) 0.9169(2) 0.02910(18) 0.0322(8) Uani 1 1 d . .
H12A H 0.4492 0.9334 0.0271 0.048 Uiso 1 1 calc R U
H12B H 0.2988 0.9210 -0.0175 0.048 Uiso 1 1 calc R U
H12C H 0.3360 0.8590 0.0340 0.048 Uiso 1 1 calc R U
C13 C 0.2223(3) 0.67785(17) 0.12955(16) 0.0176(6) Uani 1 1 d . .
C14 C 0.3694(3) 0.67310(17) 0.12743(16) 0.0177(6) Uani 1 1 d . .
C15 C 0.4113(3) 0.59250(18) 0.10102(16) 0.0205(7) Uani 1 1 d . .
H15 H 0.5085 0.5867 0.0981 0.025 Uiso 1 1 calc R U
C16 C 0.3177(3) 0.52110(18) 0.07910(17) 0.0240(7) Uani 1 1 d . .
H16 H 0.3513 0.4679 0.0619 0.029 Uiso 1 1 calc R U
C17 C 0.1757(3) 0.52700(18) 0.08221(18) 0.0256(7) Uani 1 1 d . .
H17 H 0.1108 0.4783 0.0671 0.031 Uiso 1 1 calc R U
C18 C 0.1300(3) 0.60476(18) 0.10762(17) 0.0227(7) Uani 1 1 d . .
H18 H 0.0323 0.6089 0.1104 0.027 Uiso 1 1 calc R U
C19 C 0.6835(4) 0.8652(2) 0.1238(2) 0.0313(8) Uani 1 1 d . .
H19A H 0.707(3) 0.889(2) 0.175(2) 0.037(10) Uiso 1 1 d . .
H19B H 0.629(5) 0.907(3) 0.100(2) 0.084(15) Uiso 1 1 d . .
H19C H 0.765(4) 0.871(2) 0.098(2) 0.063(13) Uiso 1 1 d . .
C20 C 0.5768(3) 0.7170(2) -0.00204(19) 0.0330(8) Uani 1 1 d . .
H20A H 0.5260 0.6608 -0.0154 0.049 Uiso 1 1 calc R U
H20B H 0.6655 0.7158 -0.0267 0.049 Uiso 1 1 calc R U
H20C H 0.5200 0.7562 -0.0190 0.049 Uiso 1 1 calc R U
C21 C 0.7624(3) 0.6945(2) 0.1269(2) 0.0414(10) Uani 1 1 d . .
H21A H 0.7892 0.7134 0.1813 0.062 Uiso 1 1 calc R U
H21B H 0.8425 0.7060 0.0981 0.062 Uiso 1 1 calc R U
H21C H 0.7332 0.6341 0.1138 0.062 Uiso 1 1 calc R U
C22 C 0.1890(3) 0.76831(18) 0.38710(17) 0.0227(7) Uani 1 1 d . .
C23 C 0.3266(3) 0.75257(18) 0.40918(18) 0.0230(7) Uani 1 1 d . .
C24 C 0.3678(3) 0.78292(19) 0.48674(17) 0.0259(7) Uani 1 1 d . .
H24 H 0.4580 0.7732 0.5039 0.031 Uiso 1 1 calc R U
C25 C 0.2842(4) 0.8260(2) 0.53902(19) 0.0336(8) Uani 1 1 d . .
H25 H 0.3180 0.8458 0.5906 0.040 Uiso 1 1 calc R U
C26 C 0.1512(4) 0.8405(2) 0.51655(19) 0.0346(8) Uani 1 1 d . .
H26 H 0.0928 0.8702 0.5521 0.042 Uiso 1 1 calc R U
C27 C 0.1057(3) 0.8107(2) 0.44120(19) 0.0287(8) Uani 1 1 d . .
H27 H 0.0139 0.8195 0.4256 0.034 Uiso 1 1 calc R U
C28 C 0.6713(4) 0.6710(3) 0.4412(2) 0.0572(12) Uani 1 1 d . .
H28A H 0.7312 0.7128 0.4238 0.086 Uiso 1 1 calc R U
H28B H 0.7225 0.6224 0.4416 0.086 Uiso 1 1 calc R U
H28C H 0.6447 0.6955 0.4926 0.086 Uiso 1 1 calc R U
C29 C 0.4013(4) 0.5608(2) 0.4176(2) 0.0483(10) Uani 1 1 d . .
H29A H 0.3663 0.5908 0.4652 0.072 Uiso 1 1 calc R U
H29B H 0.4595 0.5183 0.4274 0.072 Uiso 1 1 calc R U
H29C H 0.3220 0.5335 0.3820 0.072 Uiso 1 1 calc R U
C30 C 0.5720(4) 0.5793(2) 0.28406(19) 0.0355(8) Uani 1 1 d . .
H30A H 0.4920 0.5580 0.2473 0.053 Uiso 1 1 calc R U
H30B H 0.6207 0.5323 0.2922 0.053 Uiso 1 1 calc R U
H30C H 0.6365 0.6173 0.2646 0.053 Uiso 1 1 calc R U
C31 C 0.7114(3) 0.8587(2) 0.3263(2) 0.0366(9) Uani 1 1 d . .
H31A H 0.7748 0.8631 0.2857 0.044 Uiso 1 1 calc R U
H31B H 0.7092 0.8014 0.3342 0.044 Uiso 1 1 calc R U
C32 C 0.7605(3) 0.9229(2) 0.39831(18) 0.0284(8) Uani 1 1 d . .
H32A H 0.8079 0.9741 0.3876 0.034 Uiso 1 1 calc R U
H32B H 0.8252 0.9002 0.4301 0.034 Uiso 1 1 calc R U
C33 C 0.6250(3) 0.9406(2) 0.43622(18) 0.0303(8) Uani 1 1 d . .
H33A H 0.5956 0.8976 0.4636 0.036 Uiso 1 1 calc R U
H33B H 0.6341 0.9966 0.4720 0.036 Uiso 1 1 calc R U
C34 C 0.5243(3) 0.9368(2) 0.37022(18) 0.0285(8) Uani 1 1 d . .
H34A H 0.4282 0.9184 0.3811 0.034 Uiso 1 1 calc R U
H34B H 0.5245 0.9926 0.3592 0.034 Uiso 1 1 calc R U
Li1 Li 0.4425(5) 0.8697(3) 0.1991(3) 0.0237(11) Uani 1 1 d . .
Li2 Li 0.4574(5) 0.7588(3) 0.2707(3) 0.0239(11) Uani 1 1 d . .
O2 O 0.1636(2) 0.34653(13) 0.25317(12) 0.0309(5) Uani 1 1 d . .
O3 O -0.1147(2) 0.21235(12) 0.24525(12) 0.0275(5) Uani 1 1 d . .
O4 O -0.1158(2) 0.33420(13) 0.14352(12) 0.0294(5) Uani 1 1 d . .
O5 O -0.1099(2) 0.40014(14) 0.32988(13) 0.0363(6) Uani 1 1 d . .
C35 C 0.2512(3) 0.3946(2) 0.2125(2) 0.0360(8) Uani 1 1 d . .
H35A H 0.2656 0.4544 0.2402 0.043 Uiso 1 1 calc R U
H35B H 0.2085 0.3902 0.1612 0.043 Uiso 1 1 calc R U
C36 C 0.3870(4) 0.3558(2) 0.2085(2) 0.0414(9) Uani 1 1 d . .
H36A H 0.4658 0.3960 0.2023 0.050 Uiso 1 1 calc R U
H36B H 0.3822 0.3050 0.1662 0.050 Uiso 1 1 calc R U
C37 C 0.4014(4) 0.3343(2) 0.2846(2) 0.0420(9) Uani 1 1 d . .
H37A H 0.4508 0.2835 0.2805 0.050 Uiso 1 1 calc R U
H37B H 0.4536 0.3812 0.3229 0.050 Uiso 1 1 calc R U
C38 C 0.2521(3) 0.3191(2) 0.3053(2) 0.0441(10) Uani 1 1 d . .
H38A H 0.2275 0.2588 0.3018 0.053 Uiso 1 1 calc R U
H38B H 0.2409 0.3509 0.3578 0.053 Uiso 1 1 calc R U
C39 C -0.2534(3) 0.17815(19) 0.2127(2) 0.0337(8) Uani 1 1 d . .
H39A H -0.2743 0.1961 0.1658 0.040 Uiso 1 1 calc R U
H39B H -0.3249 0.1968 0.2490 0.040 Uiso 1 1 calc R U
C40 C -0.2518(3) 0.08394(19) 0.19572(19) 0.0282(7) Uani 1 1 d . .
H40A H -0.2136 0.0618 0.1461 0.034 Uiso 1 1 calc R U
H40B H -0.3467 0.0554 0.1963 0.034 Uiso 1 1 calc R U
C41 C -0.1554(3) 0.07403(19) 0.26063(18) 0.0283(7) Uani 1 1 d . .
H41A H -0.2069 0.0751 0.3067 0.034 Uiso 1 1 calc R U
H41B H -0.1112 0.0211 0.2467 0.034 Uiso 1 1 calc R U
C42 C -0.0477(3) 0.14914(19) 0.27245(19) 0.0300(8) Uani 1 1 d . .
H42A H -0.0173 0.1701 0.3268 0.036 Uiso 1 1 calc R U
H42B H 0.0353 0.1340 0.2438 0.036 Uiso 1 1 calc R U
C43 C -0.0835(4) 0.2927(2) 0.06882(19) 0.0378(9) Uani 1 1 d . .
H43A H -0.0409 0.3344 0.0432 0.045 Uiso 1 1 calc R U
H43B H -0.1708 0.2651 0.0390 0.045 Uiso 1 1 calc R U
C44 C 0.0162(4) 0.2285(2) 0.0720(2) 0.0449(10) Uani 1 1 d . .
H44A H 0.0406 0.2024 0.0206 0.067 Uiso 1 1 calc R U
H44B H -0.0283 0.1854 0.0945 0.067 Uiso 1 1 calc R U
H44C H 0.1012 0.2556 0.1028 0.067 Uiso 1 1 calc R U
C45 C -0.2453(3) 0.3726(2) 0.1455(2) 0.0362(9) Uani 1 1 d . .
H45A H -0.2667 0.3938 0.1990 0.043 Uiso 1 1 calc R U
H45B H -0.3220 0.3294 0.1207 0.043 Uiso 1 1 calc R U
C46 C -0.2421(4) 0.4428(2) 0.1078(2) 0.0487(10) Uani 1 1 d . .
H46A H -0.2329 0.4212 0.0534 0.073 Uiso 1 1 calc R U
H46B H -0.1622 0.4840 0.1294 0.073 Uiso 1 1 calc R U
H46C H -0.3291 0.4696 0.1155 0.073 Uiso 1 1 calc R U
C47 C -0.0444(4) 0.4847(2) 0.3586(2) 0.0507(11) Uani 1 1 d . .
H47A H 0.0482 0.4835 0.3841 0.061 Uiso 1 1 calc R U
H47B H -0.1030 0.5166 0.3964 0.061 Uiso 1 1 calc R U
C48 C -0.0271(4) 0.5262(2) 0.2959(3) 0.0581(12) Uani 1 1 d . .
H48A H 0.0258 0.4925 0.2571 0.087 Uiso 1 1 calc R U
H48B H 0.0237 0.5819 0.3152 0.087 Uiso 1 1 calc R U
H48C H -0.1194 0.5317 0.2737 0.087 Uiso 1 1 calc R U
C49 C -0.1722(4) 0.3678(2) 0.3890(2) 0.0460(10) Uani 1 1 d . .
H49A H -0.2233 0.3122 0.3660 0.055 Uiso 1 1 calc R U
H49B H -0.2414 0.4055 0.4122 0.055 Uiso 1 1 calc R U
C50 C -0.0693(5) 0.3595(3) 0.4497(2) 0.0631(13) Uani 1 1 d . .
H50A H 0.0002 0.3226 0.4273 0.095 Uiso 1 1 calc R U
H50B H -0.1185 0.3356 0.4868 0.095 Uiso 1 1 calc R U
H50C H -0.0220 0.4148 0.4750 0.095 Uiso 1 1 calc R U
Li3 Li -0.0375(5) 0.3237(3) 0.2415(3) 0.0279(12) Uani 1 1 d . .

loop_
_atom_site_aniso_label
_atom_site_aniso_U_11
_atom_site_aniso_U_22
_atom_site_aniso_U_33
_atom_site_aniso_U_23
_atom_site_aniso_U_13
_atom_site_aniso_U_12
P1 0.0106(4) 0.0161(4) 0.0249(4) 0.0053(3) 0.0031(3) -0.0003(3)
Si1 0.0222(5) 0.0231(5) 0.0226(5) 0.0069(4) 0.0047(4) 0.0037(4)
Si2 0.0138(4) 0.0179(4) 0.0377(5) 0.0030(4) 0.0076(4) -0.0006(3)
Si3 0.0284(5) 0.0261(5) 0.0266(5) 0.0027(4) -0.0012(4) 0.0098(4)
O1 0.0131(10) 0.0236(11) 0.0350(13) 0.0002(10) 0.0010(9) 0.0013(9)
N1 0.0153(12) 0.0183(13) 0.0223(14) 0.0035(11) 0.0021(10) 0.0015(10)
N2 0.0133(12) 0.0155(13) 0.0260(14) 0.0026(11) 0.0028(10) -0.0009(10)
N3 0.0186(13) 0.0216(13) 0.0230(14) 0.0046(11) 0.0052(11) 0.0051(11)
C1 0.0107(14) 0.0252(17) 0.0282(17) 0.0076(14) 0.0049(12) 0.0015(12)
C2 0.0133(14) 0.0177(15) 0.0258(17) 0.0062(13) 0.0007(12) -0.0007(12)
C3 0.0136(15) 0.0217(16) 0.0327(18) 0.0106(14) 0.0057(13) 0.0019(12)
C4 0.0134(14) 0.0207(16) 0.0226(17) 0.0065(13) -0.0009(12) 0.0026(12)
C5 0.0134(14) 0.0165(15) 0.0221(16) 0.0069(13) -0.0004(12) 0.0034(12)
C6 0.0185(15) 0.0204(16) 0.0280(18) 0.0093(14) 0.0003(13) -0.0014(13)
C7 0.0268(17) 0.0184(16) 0.0254(18) 0.0022(14) -0.0057(14) 0.0008(13)
C8 0.0305(18) 0.0234(17) 0.0179(16) -0.0001(14) 0.0011(14) 0.0079(14)
C9 0.0206(16) 0.0261(17) 0.0225(17) 0.0101(14) 0.0055(13) 0.0081(13)
C10 0.0299(19) 0.059(2) 0.028(2) 0.0166(18) 0.0001(15) 0.0105(18)
C11 0.044(2) 0.0296(19) 0.0305(19) 0.0132(16) 0.0082(16) 0.0093(16)
C12 0.037(2) 0.0325(19) 0.0283(19) 0.0081(15) 0.0080(15) 0.0042(16)
C13 0.0155(15) 0.0169(15) 0.0205(16) 0.0055(13) 0.0025(12) -0.0006(12)
C14 0.0189(15) 0.0157(15) 0.0182(16) 0.0053(12) 0.0018(12) -0.0029(12)
C15 0.0170(15) 0.0200(16) 0.0255(17) 0.0058(13) 0.0057(13) 0.0042(13)
C16 0.0286(17) 0.0128(15) 0.0300(18) 0.0041(13) 0.0029(14) 0.0015(13)
C17 0.0228(17) 0.0160(16) 0.0359(19) 0.0068(14) -0.0005(14) -0.0087(13)
C18 0.0147(15) 0.0212(16) 0.0319(18) 0.0079(14) 0.0015(13) -0.0026(13)
C19 0.0223(18) 0.0248(19) 0.044(2) 0.0036(17) 0.0121(17) -0.0065(15)
C20 0.0329(19) 0.0231(17) 0.044(2) 0.0080(16) 0.0199(16) 0.0005(15)
C21 0.0171(17) 0.030(2) 0.075(3) 0.0092(19) 0.0061(17) 0.0025(15)
C22 0.0192(16) 0.0209(16) 0.0313(18) 0.0123(14) 0.0078(13) 0.0005(13)
C23 0.0213(16) 0.0206(16) 0.0298(18) 0.0104(14) 0.0067(14) 0.0027(13)
C24 0.0253(17) 0.0278(18) 0.0262(18) 0.0087(15) 0.0049(14) 0.0035(14)
C25 0.039(2) 0.038(2) 0.0253(19) 0.0084(16) 0.0078(16) 0.0052(17)
C26 0.037(2) 0.038(2) 0.032(2) 0.0086(17) 0.0184(16) 0.0136(17)
C27 0.0213(17) 0.0325(19) 0.037(2) 0.0134(16) 0.0115(15) 0.0088(14)
C28 0.055(3) 0.055(3) 0.050(3) -0.012(2) -0.021(2) 0.032(2)
C29 0.077(3) 0.034(2) 0.041(2) 0.0167(18) 0.014(2) 0.016(2)
C30 0.034(2) 0.033(2) 0.037(2) 0.0017(16) 0.0012(16) 0.0136(16)
C31 0.0148(16) 0.034(2) 0.058(2) 0.0062(18) 0.0004(16) 0.0030(15)
C32 0.0137(15) 0.039(2) 0.0347(19) 0.0145(16) -0.0025(14) 0.0001(14)
C33 0.0208(17) 0.041(2) 0.0308(19) 0.0130(16) 0.0003(14) 0.0027(15)
C34 0.0215(17) 0.0253(17) 0.0345(19) -0.0019(15) -0.0005(14) 0.0058(14)
Li1 0.020(3) 0.020(3) 0.032(3) 0.006(2) 0.008(2) 0.002(2)
Li2 0.019(3) 0.024(3) 0.027(3) 0.004(2) 0.003(2) -0.001(2)
O2 0.0201(11) 0.0340(13) 0.0431(14) 0.0212(11) -0.0013(10) -0.0030(10)
O3 0.0210(11) 0.0192(11) 0.0429(14) 0.0111(10) -0.0006(10) -0.0020(9)
O4 0.0248(12) 0.0295(13) 0.0342(13) 0.0090(11) -0.0005(10) 0.0023(10)
O5 0.0371(14) 0.0257(13) 0.0417(14) 0.0029(11) 0.0067(11) -0.0067(11)
C35 0.0302(19) 0.036(2) 0.044(2) 0.0175(17) 0.0050(16) -0.0068(16)
C36 0.036(2) 0.039(2) 0.048(2) 0.0078(18) 0.0145(18) -0.0030(17)
C37 0.0263(19) 0.040(2) 0.061(3) 0.0139(19) 0.0025(18) 0.0064(16)
C38 0.029(2) 0.053(2) 0.059(3) 0.033(2) -0.0034(18) 0.0004(18)
C39 0.0208(17) 0.0240(18) 0.056(2) 0.0118(17) -0.0035(16) -0.0019(14)
C40 0.0228(17) 0.0200(17) 0.041(2) 0.0080(15) 0.0050(15) -0.0013(14)
C41 0.0349(19) 0.0223(17) 0.0275(18) 0.0060(14) 0.0067(15) 0.0000(15)
C42 0.0336(19) 0.0225(17) 0.035(2) 0.0109(15) -0.0029(15) 0.0027(15)
C43 0.045(2) 0.036(2) 0.030(2) 0.0073(17) -0.0015(17) -0.0073(17)
C44 0.041(2) 0.044(2) 0.044(2) -0.0006(19) 0.0090(18) 0.0041(18)
C45 0.0260(18) 0.040(2) 0.046(2) 0.0175(18) 0.0012(16) 0.0060(16)
C46 0.048(2) 0.049(2) 0.059(3) 0.028(2) 0.007(2) 0.015(2)
C47 0.052(3) 0.028(2) 0.065(3) 0.001(2) 0.005(2) -0.0039(19)
C48 0.052(3) 0.030(2) 0.093(4) 0.016(2) 0.017(2) -0.0012(19)
C49 0.050(2) 0.044(2) 0.040(2) 0.0059(19) 0.0145(19) -0.0054(19)
C50 0.077(3) 0.054(3) 0.057(3) 0.017(2) 0.001(2) -0.013(2)
Li3 0.025(3) 0.020(3) 0.041(3) 0.012(2) 0.000(2) -0.003(2)

loop_
_atom_type_symbol
_atom_type_description
_atom_type_scat_dispersion_real
_atom_type_scat_dispersion_imag
_atom_type_scat_source
C C 0.0033 0.0016 'International Tables Vol C Tables 4.2.6.8 and 6.1.1.4'
H H 0.0000 0.0000 'International Tables Vol C Tables 4.2.6.8 and 6.1.1.4'
Li Li -0.0003 0.0001 'International Tables Vol C Tables 4.2.6.8 and 6.1.1.4'
N N 0.0061 0.0033 'International Tables Vol C Tables 4.2.6.8 and 6.1.1.4'
O O 0.0106 0.0060 'International Tables Vol C Tables 4.2.6.8 and 6.1.1.4'
P P 0.1023 0.0942 'International Tables Vol C Tables 4.2.6.8 and 6.1.1.4'
Si Si 0.0817 0.0704 'International Tables Vol C Tables 4.2.6.8 and 6.1.1.4'

loop_
_geom_angle_atom_site_label_1
_geom_angle_atom_site_label_2
_geom_angle_atom_site_label_3
_geom_angle
C1 P1 Li1 105.86(15)
C1 P1 Li2 148.79(15)
C2 P1 C1 103.02(14)
C2 P1 C3 102.45(14)
C2 P1 Li1 84.70(15)
C2 P1 Li2 101.52(15)
C3 P1 C1 103.31(14)
C3 P1 Li1 147.50(15)
C3 P1 Li2 89.83(15)
Li2 P1 Li1 57.69(16)
N1 Si1 C10 111.85(14)
N1 Si1 C11 115.55(14)
N1 Si1 C12 110.04(15)
C11 Si1 C10 104.35(16)
C12 Si1 C10 107.18(16)
C12 Si1 C11 107.39(16)
N2 Si2 C19 107.81(14)
N2 Si2 C20 112.69(14)
N2 Si2 C21 117.25(15)
N2 Si2 Li1 43.21(13)
C19 Si2 C21 105.96(17)
C19 Si2 Li1 64.71(15)
C20 Si2 C19 105.95(17)
C20 Si2 C21 106.44(16)
C20 Si2 Li1 121.57(15)
C21 Si2 Li1 131.94(17)
N3 Si3 C28 119.10(16)
N3 Si3 C29 110.95(16)
N3 Si3 C30 107.45(14)
N3 Si3 Li2 33.34(12)
C28 Si3 C29 104.9(2)
C28 Si3 Li2 113.46(18)
C29 Si3 Li2 137.65(16)
C30 Si3 C28 104.98(18)
C30 Si3 C29 109.02(17)
C30 Si3 Li2 78.25(15)
C31 O1 C34 108.3(2)
C31 O1 Li1 136.8(2)
C31 O1 Li2 104.4(2)
C34 O1 Li1 111.6(2)
C34 O1 Li2 118.0(2)
Li2 O1 Li1 70.6(2)
Si1 N1 Li1 125.4(2)
C5 N1 Si1 117.44(19)
C5 N1 Li1 117.1(2)
Si2 N2 Li1 102.34(17)
Si2 N2 Li2 126.32(18)
C14 N2 Si2 118.44(19)
C14 N2 Li1 133.1(2)
C14 N2 Li2 97.7(2)
Li1 N2 Li2 73.1(2)
Si3 N3 Li2 118.56(19)
C23 N3 Si3 121.7(2)
C23 N3 Li2 117.7(2)
P1 C1 H1A 108.8
P1 C1 H1B 108.8
H1A C1 H1B 107.7
C4 C1 P1 113.9(2)
C4 C1 H1A 108.8
C4 C1 H1B 108.8
P1 C2 H2A 109.1
P1 C2 H2B 109.1
H2A C2 H2B 107.9
C13 C2 P1 112.4(2)
C13 C2 H2A 109.1
C13 C2 H2B 109.1
P1 C3 H3A 109.8
P1 C3 H3B 109.8
H3A C3 H3B 108.3
C22 C3 P1 109.2(2)
C22 C3 H3A 109.8
C22 C3 H3B 109.8
C5 C4 C1 119.3(3)
C9 C4 C1 120.9(3)
C9 C4 C5 119.9(3)
N1 C5 C4 121.4(3)
N1 C5 C6 122.9(3)
C6 C5 C4 115.6(3)
C5 C6 H6 118.4
C7 C6 C5 123.2(3)
C7 C6 H6 118.4
C6 C7 H7 120.1
C6 C7 C8 119.9(3)
C8 C7 H7 120.1
C7 C8 H8 120.6
C9 C8 C7 118.7(3)
C9 C8 H8 120.6
C4 C9 H9 118.7
C8 C9 C4 122.6(3)
C8 C9 H9 118.7
Si1 C10 H10A 109.5
Si1 C10 H10B 109.5
Si1 C10 H10C 109.5
H10A C10 H10B 109.5
H10A C10 H10C 109.5
H10B C10 H10C 109.5
Si1 C11 H11A 109.5
Si1 C11 H11B 109.5
Si1 C11 H11C 109.5
H11A C11 H11B 109.5
H11A C11 H11C 109.5
H11B C11 H11C 109.5
Si1 C12 H12A 109.5
Si1 C12 H12B 109.5
Si1 C12 H12C 109.5
H12A C12 H12B 109.5
H12A C12 H12C 109.5
H12B C12 H12C 109.5
C14 C13 C2 120.7(2)
C18 C13 C2 119.4(3)
C18 C13 C14 119.9(3)
N2 C14 C13 121.4(2)
N2 C14 Li2 51.34(17)
C13 C14 Li2 100.7(2)
C15 C14 N2 122.8(3)
C15 C14 C13 115.8(2)
C15 C14 Li2 117.8(2)
C14 C15 H15 118.4
C16 C15 C14 123.1(3)
C16 C15 H15 118.4
C15 C16 H16 119.9
C17 C16 C15 120.1(3)
C17 C16 H16 119.9
C16 C17 H17 120.7
C18 C17 C16 118.7(3)
C18 C17 H17 120.7
C13 C18 H18 118.9
C17 C18 C13 122.3(3)
C17 C18 H18 118.9
Si2 C19 H19A 113(2)
Si2 C19 H19B 119(2)
Si2 C19 H19C 110(2)
Si2 C19 Li1 76.99(16)
H19A C19 H19B 110(3)
H19A C19 H19C 107(3)
H19B C19 H19C 96(3)
Li1 C19 H19A 72(2)
Li1 C19 H19B 79(2)
Li1 C19 H19C 173(2)
Si2 C20 H20A 109.5
Si2 C20 H20B 109.5
Si2 C20 H20C 109.5
H20A C20 H20B 109.5
H20A C20 H20C 109.5
H20B C20 H20C 109.5
Si2 C21 H21A 109.5
Si2 C21 H21B 109.5
Si2 C21 H21C 109.5
H21A C21 H21B 109.5
H21A C21 H21C 109.5
H21B C21 H21C 109.5
C23 C22 C3 119.6(3)
C27 C22 C3 120.5(3)
C27 C22 C23 119.9(3)
N3 C23 C22 121.1(3)
N3 C23 C24 123.4(3)
C24 C23 C22 115.5(3)
C23 C24 H24 118.2
C25 C24 C23 123.5(3)
C25 C24 H24 118.2
C24 C25 H25 119.9
C24 C25 C26 120.1(3)
C26 C25 H25 119.9
C25 C26 H26 120.9
C27 C26 C25 118.3(3)
C27 C26 H26 120.9
C22 C27 H27 118.7
C26 C27 C22 122.7(3)
C26 C27 H27 118.7
Si3 C28 H28A 109.5
Si3 C28 H28B 109.5
Si3 C28 H28C 109.5
H28A C28 H28B 109.5
H28A C28 H28C 109.5
H28B C28 H28C 109.5
Si3 C29 H29A 109.5
Si3 C29 H29B 109.5
Si3 C29 H29C 109.5
H29A C29 H29B 109.5
H29A C29 H29C 109.5
H29B C29 H29C 109.5
Si3 C30 H30A 109.5
Si3 C30 H30B 109.5
Si3 C30 H30C 109.5
H30A C30 H30B 109.5
H30A C30 H30C 109.5
H30B C30 H30C 109.5
O1 C31 H31A 110.5
O1 C31 H31B 110.5
O1 C31 C32 106.2(2)
H31A C31 H31B 108.7
C32 C31 H31A 110.5
C32 C31 H31B 110.5
C31 C32 H32A 111.2
C31 C32 H32B 111.2
C31 C32 C33 102.8(3)
H32A C32 H32B 109.1
C33 C32 H32A 111.2
C33 C32 H32B 111.2
C32 C33 H33A 111.3
C32 C33 H33B 111.3
H33A C33 H33B 109.2
C34 C33 C32 102.3(3)
C34 C33 H33A 111.3
C34 C33 H33B 111.3
O1 C34 C33 106.4(2)
O1 C34 H34A 110.4
O1 C34 H34B 110.4
C33 C34 H34A 110.4
C33 C34 H34B 110.4
H34A C34 H34B 108.6
P1 Li1 Si2 120.31(18)
P1 Li1 C19 158.5(2)
O1 Li1 P1 91.87(19)
O1 Li1 Si2 94.15(18)
O1 Li1 C19 88.8(2)
O1 Li1 Li2 51.84(17)
N1 Li1 P1 83.07(18)
N1 Li1 Si2 139.8(2)
N1 Li1 O1 119.0(3)
N1 Li1 N2 144.3(3)
N1 Li1 C19 115.2(2)
N1 Li1 Li2 140.2(3)
N2 Li1 P1 85.87(18)
N2 Li1 Si2 34.45(10)
N2 Li1 O1 95.1(2)
N2 Li1 C19 72.70(17)
N2 Li1 Li2 54.76(18)
C19 Li1 Si2 38.30(10)
Li2 Li1 P1 60.86(16)
Li2 Li1 Si2 77.66(18)
Li2 Li1 C19 103.9(2)
P1 Li2 Si3 122.80(17)
P1 Li2 C14 78.07(15)
O1 Li2 P1 95.9(2)
O1 Li2 Si3 114.4(2)
O1 Li2 N2 97.7(2)
O1 Li2 C14 128.1(2)
O1 Li2 Li1 57.54(18)
N2 Li2 P1 84.84(18)
N2 Li2 Si3 132.6(2)
N2 Li2 C14 30.94(11)
N2 Li2 Li1 52.19(18)
N3 Li2 P1 96.7(2)
N3 Li2 Si3 28.10(11)
N3 Li2 O1 112.0(3)
N3 Li2 N2 149.9(3)
N3 Li2 C14 119.9(2)
N3 Li2 Li1 151.7(3)
C14 Li2 Si3 111.55(18)
Li1 Li2 P1 61.45(16)
Li1 Li2 Si3 171.9(2)
Li1 Li2 C14 75.5(2)
C35 O2 Li3 127.0(2)
C38 O2 C35 108.1(2)
C38 O2 Li3 124.9(2)
C39 O3 C42 109.3(2)
C39 O3 Li3 121.5(2)
C42 O3 Li3 129.0(2)
C43 O4 C45 113.4(3)
C43 O4 Li3 129.2(3)
C45 O4 Li3 115.6(2)
C47 O5 Li3 120.6(3)
C49 O5 C47 111.5(3)
C49 O5 Li3 120.7(3)
O2 C35 H35A 110.9
O2 C35 H35B 110.9
O2 C35 C36 104.4(3)
H35A C35 H35B 108.9
C36 C35 H35A 110.9
C36 C35 H35B 110.9
C35 C36 H36A 111.3
C35 C36 H36B 111.3
C35 C36 C37 102.4(3)
H36A C36 H36B 109.2
C37 C36 H36A 111.3
C37 C36 H36B 111.3
C36 C37 H37A 110.9
C36 C37 H37B 110.9
H37A C37 H37B 108.9
C38 C37 C36 104.4(3)
C38 C37 H37A 110.9
C38 C37 H37B 110.9
O2 C38 C37 107.3(3)
O2 C38 H38A 110.3
O2 C38 H38B 110.3
C37 C38 H38A 110.3
C37 C38 H38B 110.3
H38A C38 H38B 108.5
O3 C39 H39A 110.7
O3 C39 H39B 110.7
O3 C39 C40 105.3(2)
H39A C39 H39B 108.8
C40 C39 H39A 110.7
C40 C39 H39B 110.7
C39 C40 H40A 111.4
C39 C40 H40B 111.4
C39 C40 C41 101.9(3)
H40A C40 H40B 109.3
C41 C40 H40A 111.4
C41 C40 H40B 111.4
C40 C41 H41A 111.2
C40 C41 H41B 111.2
H41A C41 H41B 109.1
C42 C41 C40 103.0(2)
C42 C41 H41A 111.2
C42 C41 H41B 111.2
O3 C42 C41 106.5(3)
O3 C42 H42A 110.4
O3 C42 H42B 110.4
C41 C42 H42A 110.4
C41 C42 H42B 110.4
H42A C42 H42B 108.6
O4 C43 H43A 109.6
O4 C43 H43B 109.6
O4 C43 C44 110.4(3)
H43A C43 H43B 108.1
C44 C43 H43A 109.6
C44 C43 H43B 109.6
C43 C44 H44A 109.5
C43 C44 H44B 109.5
C43 C44 H44C 109.5
H44A C44 H44B 109.5
H44A C44 H44C 109.5
H44B C44 H44C 109.5
O4 C45 H45A 108.8
O4 C45 H45B 108.8
O4 C45 C46 113.7(3)
H45A C45 H45B 107.7
C46 C45 H45A 108.8
C46 C45 H45B 108.8
C45 C46 H46A 109.5
C45 C46 H46B 109.5
C45 C46 H46C 109.5
H46A C46 H46B 109.5
H46A C46 H46C 109.5
H46B C46 H46C 109.5
O5 C47 H47A 109.7
O5 C47 H47B 109.7
O5 C47 C48 110.0(3)
H47A C47 H47B 108.2
C48 C47 H47A 109.7
C48 C47 H47B 109.7
C47 C48 H48A 109.5
C47 C48 H48B 109.5
C47 C48 H48C 109.5
H48A C48 H48B 109.5
H48A C48 H48C 109.5
H48B C48 H48C 109.5
O5 C49 H49A 108.7
O5 C49 H49B 108.7
O5 C49 C50 114.1(3)
H49A C49 H49B 107.6
C50 C49 H49A 108.7
C50 C49 H49B 108.7
C49 C50 H50A 109.5
C49 C50 H50B 109.5
C49 C50 H50C 109.5
H50A C50 H50B 109.5
H50A C50 H50C 109.5
H50B C50 H50C 109.5
O2 Li3 O3 116.7(3)
O2 Li3 O4 112.9(3)
O2 Li3 O5 105.9(3)
O3 Li3 O4 102.9(3)
O3 Li3 O5 104.8(3)
O4 Li3 O5 113.7(3)

loop_
_geom_bond_atom_site_label_1
_geom_bond_atom_site_label_2
_geom_bond_distance
P1 C1 1.844(3)
P1 C2 1.841(3)
P1 C3 1.841(3)
P1 Li1 2.602(5)
P1 Li2 2.588(5)
Si1 N1 1.688(3)
Si1 C10 1.884(4)
Si1 C11 1.882(3)
Si1 C12 1.872(3)
Si2 N2 1.709(3)
Si2 C19 1.877(4)
Si2 C20 1.872(4)
Si2 C21 1.881(3)
Si2 Li1 2.951(5)
Si3 N3 1.688(3)
Si3 C28 1.884(4)
Si3 C29 1.884(4)
Si3 C30 1.864(3)
Si3 Li2 3.148(5)
O1 C31 1.454(4)
O1 C34 1.460(4)
O1 Li1 2.240(6)
O1 Li2 2.087(5)
N1 C5 1.390(4)
N1 Li1 1.969(6)
N2 C14 1.408(4)
N2 Li1 2.068(6)
N2 Li2 2.138(6)
N3 C23 1.385(4)
N3 Li2 1.970(6)
C1 H1A 0.9900
C1 H1B 0.9900
C1 C4 1.503(4)
C2 H2A 0.9900
C2 H2B 0.9900
C2 C13 1.505(4)
C3 H3A 0.9900
C3 H3B 0.9900
C3 C22 1.505(4)
C4 C5 1.436(4)
C4 C9 1.387(4)
C5 C6 1.413(4)
C6 H6 0.9500
C6 C7 1.382(4)
C7 H7 0.9500
C7 C8 1.387(4)
C8 H8 0.9500
C8 C9 1.380(4)
C9 H9 0.9500
C10 H10A 0.9800
C10 H10B 0.9800
C10 H10C 0.9800
C11 H11A 0.9800
C11 H11B 0.9800
C11 H11C 0.9800
C12 H12A 0.9800
C12 H12B 0.9800
C12 H12C 0.9800
C13 C14 1.424(4)
C13 C18 1.398(4)
C14 C15 1.405(4)
C14 Li2 2.713(6)
C15 H15 0.9500
C15 C16 1.384(4)
C16 H16 0.9500
C16 C17 1.379(4)
C17 H17 0.9500
C17 C18 1.375(4)
C18 H18 0.9500
C19 H19A 0.92(4)
C19 H19B 1.06(5)
C19 H19C 0.94(4)
C19 Li1 2.738(6)
C20 H20A 0.9800
C20 H20B 0.9800
C20 H20C 0.9800
C21 H21A 0.9800
C21 H21B 0.9800
C21 H21C 0.9800
C22 C23 1.430(4)
C22 C27 1.392(4)
C23 C24 1.409(4)
C24 H24 0.9500
C24 C25 1.378(4)
C25 H25 0.9500
C25 C26 1.385(5)
C26 H26 0.9500
C26 C27 1.380(5)
C27 H27 0.9500
C28 H28A 0.9800
C28 H28B 0.9800
C28 H28C 0.9800
C29 H29A 0.9800
C29 H29B 0.9800
C29 H29C 0.9800
C30 H30A 0.9800
C30 H30B 0.9800
C30 H30C 0.9800
C31 H31A 0.9900
C31 H31B 0.9900
C31 C32 1.504(5)
C32 H32A 0.9900
C32 H32B 0.9900
C32 C33 1.518(4)
C33 H33A 0.9900
C33 H33B 0.9900
C33 C34 1.498(4)
C34 H34A 0.9900
C34 H34B 0.9900
Li1 Li2 2.504(7)
O2 C35 1.451(4)
O2 C38 1.430(4)
O2 Li3 1.928(6)
O3 C39 1.445(4)
O3 C42 1.448(4)
O3 Li3 1.940(5)
O4 C43 1.430(4)
O4 C45 1.445(4)
O4 Li3 1.961(6)
O5 C47 1.445(4)
O5 C49 1.441(4)
O5 Li3 1.987(6)
C35 H35A 0.9900
C35 H35B 0.9900
C35 C36 1.502(5)
C36 H36A 0.9900
C36 H36B 0.9900
C36 C37 1.518(5)
C37 H37A 0.9900
C37 H37B 0.9900
C37 C38 1.514(5)
C38 H38A 0.9900
C38 H38B 0.9900
C39 H39A 0.9900
C39 H39B 0.9900
C39 C40 1.515(4)
C40 H40A 0.9900
C40 H40B 0.9900
C40 C41 1.521(5)
C41 H41A 0.9900
C41 H41B 0.9900
C41 C42 1.511(4)
C42 H42A 0.9900
C42 H42B 0.9900
C43 H43A 0.9900
C43 H43B 0.9900
C43 C44 1.502(5)
C44 H44A 0.9800
C44 H44B 0.9800
C44 H44C 0.9800
C45 H45A 0.9900
C45 H45B 0.9900
C45 C46 1.484(5)
C46 H46A 0.9800
C46 H46B 0.9800
C46 H46C 0.9800
C47 H47A 0.9900
C47 H47B 0.9900
C47 C48 1.477(6)
C48 H48A 0.9800
C48 H48B 0.9800
C48 H48C 0.9800
C49 H49A 0.9900
C49 H49B 0.9900
C49 C50 1.494(6)
C50 H50A 0.9800
C50 H50B 0.9800
C50 H50C 0.9800

loop_
_geom_torsion_atom_site_label_1
_geom_torsion_atom_site_label_2
_geom_torsion_atom_site_label_3
_geom_torsion_atom_site_label_4
_geom_torsion
P1 C1 C4 C5 56.8(3)
P1 C1 C4 C9 -122.3(3)
P1 C2 C13 C14 -63.9(3)
P1 C2 C13 C18 117.0(3)
P1 C3 C22 C23 -76.7(3)
P1 C3 C22 C27 101.7(3)
Si1 N1 C5 C4 105.7(3)
Si1 N1 C5 C6 -76.2(3)
Si2 N2 C14 C13 -143.1(2)
Si2 N2 C14 C15 37.6(4)
Si2 N2 C14 Li2 138.9(3)
Si3 N3 C23 C22 -138.0(2)
Si3 N3 C23 C24 42.4(4)
O1 C31 C32 C33 30.4(3)
N1 C5 C6 C7 -177.9(3)
N2 Si2 C19 Li1 -3.02(18)
N2 C14 C15 C16 178.4(3)
N3 C23 C24 C25 178.9(3)
C1 P1 C2 C13 -169.6(2)
C1 P1 C3 C22 -82.0(2)
C1 C4 C5 N1 -2.1(4)
C1 C4 C5 C6 179.7(2)
C1 C4 C9 C8 -179.1(3)
C2 P1 C1 C4 -126.2(2)
C2 P1 C3 C22 171.2(2)
C2 C13 C14 N2 2.8(4)
C2 C13 C14 C15 -177.8(3)
C2 C13 C14 Li2 53.9(3)
C2 C13 C18 C17 177.9(3)
C3 P1 C1 C4 127.4(2)
C3 P1 C2 C13 -62.5(2)
C3 C22 C23 N3 -1.6(4)
C3 C22 C23 C24 178.1(3)
C3 C22 C27 C26 -177.0(3)
C4 C5 C6 C7 0.2(4)
C5 C4 C9 C8 1.8(4)
C5 C6 C7 C8 0.2(4)
C6 C7 C8 C9 0.3(4)
C7 C8 C9 C4 -1.3(4)
C9 C4 C5 N1 177.0(2)
C9 C4 C5 C6 -1.2(4)
C10 Si1 N1 C5 -65.3(2)
C10 Si1 N1 Li1 116.4(3)
C11 Si1 N1 C5 53.8(2)
C11 Si1 N1 Li1 -124.4(2)
C12 Si1 N1 C5 175.6(2)
C12 Si1 N1 Li1 -2.6(3)
C13 C14 C15 C16 -0.9(4)
C14 C13 C18 C17 -1.3(5)
C14 C15 C16 C17 0.3(5)
C15 C16 C17 C18 -0.2(5)
C16 C17 C18 C13 0.7(5)
C18 C13 C14 N2 -178.0(3)
C18 C13 C14 C15 1.3(4)
C18 C13 C14 Li2 -127.0(3)
C19 Si2 N2 C14 160.1(2)
C19 Si2 N2 Li1 4.0(2)
C19 Si2 N2 Li2 -73.9(3)
C20 Si2 N2 C14 43.5(2)
C20 Si2 N2 Li1 -112.6(2)
C20 Si2 N2 Li2 169.5(2)
C20 Si2 C19 Li1 117.86(17)
C21 Si2 N2 C14 -80.6(3)
C21 Si2 N2 Li1 123.3(2)
C21 Si2 N2 Li2 45.4(3)
C21 Si2 C19 Li1 -129.32(18)
C22 C23 C24 C25 -0.8(4)
C23 C22 C27 C26 1.3(5)
C23 C24 C25 C26 0.9(5)
C24 C25 C26 C27 0.1(5)
C25 C26 C27 C22 -1.2(5)
C27 C22 C23 N3 -180.0(3)
C27 C22 C23 C24 -0.3(4)
C28 Si3 N3 C23 -74.3(3)
C28 Si3 N3 Li2 89.0(3)
C29 Si3 N3 C23 47.6(3)
C29 Si3 N3 Li2 -149.1(2)
C30 Si3 N3 C23 166.7(2)
C30 Si3 N3 Li2 -30.0(3)
C31 O1 C34 C33 -12.6(3)
C31 C32 C33 C34 -37.1(3)
C32 C33 C34 O1 31.0(3)
C34 O1 C31 C32 -11.5(3)
Li1 P1 C1 C4 -38.1(3)
Li1 P1 C2 C13 85.3(2)
Li1 P1 C3 C22 71.4(4)
Li1 Si2 N2 C14 156.1(3)
Li1 Si2 N2 Li2 -77.9(3)
Li1 O1 C31 C32 145.1(3)
Li1 O1 C34 C33 -175.6(2)
Li1 N1 C5 C4 -75.8(3)
Li1 N1 C5 C6 102.2(3)
Li1 N2 C14 C13 4.0(5)
Li1 N2 C14 C15 -175.3(3)
Li1 N2 C14 Li2 -74.0(3)
Li2 P1 C1 C4 14.8(4)
Li2 P1 C2 C13 29.9(2)
Li2 P1 C3 C22 69.4(2)
Li2 Si3 N3 C23 -163.4(4)
Li2 O1 C31 C32 -138.0(3)
Li2 O1 C34 C33 105.6(3)
Li2 N2 C14 C13 78.0(3)
Li2 N2 C14 C15 -101.3(3)
Li2 N3 C23 C22 58.5(4)
Li2 N3 C23 C24 -121.1(3)
Li2 C14 C15 C16 118.5(3)
O2 C35 C36 C37 -36.8(3)
O3 C39 C40 C41 34.5(3)
C35 O2 C38 C37 -12.6(4)
C35 C36 C37 C38 28.8(4)
C36 C37 C38 O2 -10.8(4)
C38 O2 C35 C36 31.3(4)
C39 O3 C42 C41 -4.0(3)
C39 C40 C41 C42 -36.1(3)
C40 C41 C42 O3 25.4(3)
C42 O3 C39 C40 -19.5(3)
C43 O4 C45 C46 -65.5(4)
C45 O4 C43 C44 -158.3(3)
C47 O5 C49 C50 -63.8(4)
C49 O5 C47 C48 -159.9(3)
Li3 O2 C35 C36 -149.5(3)
Li3 O2 C38 C37 168.2(3)
Li3 O3 C39 C40 155.9(3)
Li3 O3 C42 C41 -178.9(3)
Li3 O4 C43 C44 5.5(4)
Li3 O4 C45 C46 128.3(3)
Li3 O5 C47 C48 49.5(4)
Li3 O5 C49 C50 86.7(4)
